data_2100378
loop_
_publ_author_name
'Plutecka, A.'
'Hoffmann, M.'
'Rychlewska, U.'
'Kucyba\/la, Z.'
'P\;aczkowski, J.'
'Pyszka, I.'

_publ_section_title
;
 Relationship between structure and photoinitiating abilities of
 selected bromide salts of
 2-oxo-2,3-dihydro-1<i>H</i>-imidazo[1,2-<i>a</i>]pyridine (IMP):
 influence of the solvent and the substitution in benzaldehyde on the
 course of its reaction with IMP
;
_journal_issue 1
_journal_name_full 'Acta Crystallographica Section B'
_journal_page_first 135
_journal_page_last 142
_journal_paper_doi 10.1107/S0108768105033884
_journal_volume 62
_journal_year 2006
_chemical_formula_moiety 'C15 H13 N2 O2, Br'
_chemical_formula_sum 'C15 H13 Br N2 O2'
_chemical_formula_weight 333.18
_chemical_name_systematic
;
3-(4-Methoxy-benzyliden)-2-oxo-2,3-dihydro-1H-imidazo[1,2-a] pyridinium bromide
;
_space_group_IT_number 19
_symmetry_cell_setting orthorhombic
_symmetry_space_group_name_Hall 'P 2ac 2ab'
_symmetry_space_group_name_H-M 'P 21 21 21'
_atom_sites_solution_hydrogens geom
_atom_sites_solution_primary direct
_atom_sites_solution_secondary difmap
_audit_creation_method SHELXL-97
_cell_angle_alpha 90.00
_cell_angle_beta 90.00
_cell_angle_gamma 90.00
_cell_formula_units_Z 4
_cell_length_a 8.851(2)
_cell_length_b 10.014(2)
_cell_length_c 15.895(3)
_cell_measurement_reflns_used 2956
_cell_measurement_temperature 295(2)
_cell_measurement_theta_max 25.01
_cell_measurement_theta_min 4.27
_cell_volume 1408.8(5)
_computing_cell_refinement 'CrysAlisREDv.1.171(Oxford Diffraction,2000)'
_computing_data_collection 'CrysAlisCCDv.1.171(Oxford Diffraction,2000)'
_computing_data_reduction 'CrysAlisREDv.1.171(Oxford Diffraction,2000)'
_computing_molecular_graphics 'Simens Analytical X-Ray Instruments (1989)'
_computing_publication_material 'SHELXL-97 (Sheldrick, 1997)'
_computing_structure_refinement 'SHELXL-97 (Sheldrick, 1997)'
_computing_structure_solution 'SHELXS-97 (Sheldrick, 1990)'
_diffrn_ambient_temperature 295(2)
_diffrn_measured_fraction_theta_full 0.994
_diffrn_measured_fraction_theta_max 0.994
_diffrn_measurement_device_type 'Kuma KM4CCD \k-geometry diffractometer'
_diffrn_measurement_method '\w scans'
_diffrn_radiation_monochromator graphite
_diffrn_radiation_source 'fine-focus sealed tube'
_diffrn_radiation_type MoK\a
_diffrn_radiation_wavelength 0.71073
_diffrn_reflns_av_R_equivalents 0.0910
_diffrn_reflns_av_sigmaI/netI 0.0556
_diffrn_reflns_limit_h_max 7
_diffrn_reflns_limit_h_min -10
_diffrn_reflns_limit_k_max 11
_diffrn_reflns_limit_k_min -11
_diffrn_reflns_limit_l_max 18
_diffrn_reflns_limit_l_min -18
_diffrn_reflns_number 10831
_diffrn_reflns_theta_full 25.01
_diffrn_reflns_theta_max 25.01
_diffrn_reflns_theta_min 4.27
_diffrn_standards_decay_% 0
_diffrn_standards_interval_count 'every 50 dc frames'
_exptl_absorpt_coefficient_mu 2.920
_exptl_absorpt_correction_T_max 0.750
_exptl_absorpt_correction_T_min 0.543
_exptl_absorpt_correction_type multi-scan
_exptl_absorpt_process_details 'XEMP.Siemens Analytical Xray, 1990'
_exptl_crystal_colour 'light brown'
_exptl_crystal_density_diffrn 1.571
_exptl_crystal_density_method 'not measured'
_exptl_crystal_description cubic
_exptl_crystal_F_000 672
_exptl_crystal_size_max 0.4
_exptl_crystal_size_mid 0.1
_exptl_crystal_size_min 0.1
_refine_diff_density_max 0.556
_refine_diff_density_min -0.888
_refine_ls_abs_structure_details 'Flack H D (1983), Acta Cryst. A39, 876-881'
_refine_ls_abs_structure_Flack -0.022(18)
_refine_ls_extinction_method none
_refine_ls_goodness_of_fit_ref 0.982
_refine_ls_hydrogen_treatment refall
_refine_ls_matrix_type full
_refine_ls_number_parameters 217
_refine_ls_number_reflns 2472
_refine_ls_number_restraints 0
_refine_ls_restrained_S_all 0.982
_refine_ls_R_factor_all 0.0584
_refine_ls_R_factor_gt 0.0474
_refine_ls_shift/su_max 0.001
_refine_ls_shift/su_mean 0.000
_refine_ls_structure_factor_coef Fsqd
_refine_ls_weighting_details 'calc w=1/[\s^2^(Fo^2^)+(0.0716P)^2^+0.0000P] where P=(Fo^2^+2Fc^2^)/3'
_refine_ls_weighting_scheme calc
_refine_ls_wR_factor_gt 0.1095
_refine_ls_wR_factor_ref 0.1170
_reflns_number_gt 1972
_reflns_number_total 2472
_reflns_threshold_expression >2sigma(I)
_cod_data_source_file gp5003.cif
_cod_data_source_block 3
_cod_database_code 2100378

loop_
_symmetry_equiv_pos_as_xyz
'x, y, z'
'-x+1/2, -y, z+1/2'
'-x, y+1/2, -z+1/2'
'x+1/2, -y+1/2, -z'

loop_
_atom_site_label
_atom_site_fract_x
_atom_site_fract_y
_atom_site_fract_z
_atom_site_U_iso_or_equiv
_atom_site_adp_type
_atom_site_calc_flag
_atom_site_refinement_flags
_atom_site_occupancy
_atom_site_type_symbol
Br1 0.99966(6) 0.45159(5) 0.78893(3) 0.0583(2) Uani d . 1 Br
O1 0.4740(3) 0.1223(4) 0.9604(2) 0.0476(8) Uani d . 1 O
O2 0.2916(5) 0.3075(4) 0.5815(2) 0.0639(12) Uani d . 1 O
N1 0.8659(4) 0.1036(4) 0.9472(3) 0.0357(10) Uani d . 1 N
N2 0.6854(4) 0.0797(4) 1.0398(3) 0.0409(10) Uani d . 1 N
H2N 0.6502 0.0714 1.0867 0.049 Uiso d R 1 H
C1 0.8371(5) 0.0740(5) 1.0279(3) 0.0376(11) Uani d . 1 C
C2 0.9506(6) 0.0475(6) 1.0853(4) 0.0449(12) Uani d . 1 C
H2 0.927(5) 0.022(5) 1.136(3) 0.032(13) Uiso d . 1 H
C3 1.0966(5) 0.0484(6) 1.0555(4) 0.0504(14) Uani d . 1 C
H3 1.176(6) 0.018(5) 1.099(3) 0.059(15) Uiso d . 1 H
C4 1.1245(6) 0.0753(6) 0.9708(4) 0.0547(16) Uani d . 1 C
H4 1.210(6) 0.077(5) 0.948(3) 0.052(15) Uiso d . 1 H
C5 1.0139(5) 0.1045(5) 0.9172(3) 0.0430(11) Uani d . 1 C
H5 1.025(6) 0.145(5) 0.862(3) 0.046(13) Uiso d . 1 H
C6 0.7288(5) 0.1297(5) 0.9017(3) 0.0341(10) Uani d . 1 C
C7 0.6118(5) 0.1112(5) 0.9667(3) 0.0383(11) Uani d . 1 C
C8 0.7278(6) 0.1737(5) 0.8234(3) 0.0410(12) Uani d . 1 C
H8 0.810(6) 0.200(5) 0.806(3) 0.036(13) Uiso d . 1 H
C9 0.6066(6) 0.2048(5) 0.7640(3) 0.0408(12) Uani d . 1 C
C10 0.6441(6) 0.2786(6) 0.6934(4) 0.0512(14) Uani d . 1 C
H10 0.764(7) 0.309(6) 0.688(4) 0.070(17) Uiso d . 1 H
C11 0.5375(7) 0.3120(6) 0.6347(4) 0.0569(16) Uani d . 1 C
H11 0.558(6) 0.360(6) 0.590(4) 0.060(18) Uiso d . 1 H
C12 0.3864(6) 0.2720(5) 0.6464(4) 0.0477(13) Uani d . 1 C
C13 0.3482(6) 0.1987(6) 0.7150(4) 0.0492(13) Uani d . 1 C
H13 0.240(7) 0.156(6) 0.712(3) 0.066(17) Uiso d . 1 H
C14 0.4559(5) 0.1659(6) 0.7736(3) 0.0458(13) Uani d . 1 C
H14 0.432(6) 0.125(6) 0.824(4) 0.058(17) Uiso d . 1 H
C15 0.1371(7) 0.2645(7) 0.5892(4) 0.0636(17) Uani d . 1 C
H15A 0.1027 0.3074 0.6369 0.083 Uiso d R 1 H
H15B 0.1272 0.1728 0.5920 0.083 Uiso d R 1 H
H15C 0.0854 0.3017 0.5444 0.083 Uiso d R 1 H

loop_
_atom_site_aniso_label
_atom_site_aniso_U_11
_atom_site_aniso_U_22
_atom_site_aniso_U_33
_atom_site_aniso_U_12
_atom_site_aniso_U_13
_atom_site_aniso_U_23
Br1 0.0526(3) 0.0705(4) 0.0519(3) -0.0055(4) -0.0138(3) 0.0061(3)
O1 0.0166(18) 0.075(2) 0.0514(19) 0.0026(16) 0.0005(15) -0.0008(17)
O2 0.072(3) 0.066(3) 0.053(2) 0.003(2) -0.026(2) 0.010(2)
N1 0.0160(17) 0.042(2) 0.049(2) -0.0018(16) -0.0011(17) -0.0078(19)
N2 0.0226(18) 0.060(3) 0.040(2) -0.0029(17) 0.0027(16) -0.003(2)
C1 0.022(2) 0.041(3) 0.050(3) -0.001(2) 0.000(2) -0.001(2)
C2 0.039(3) 0.043(3) 0.053(3) 0.002(2) -0.010(2) 0.004(3)
C3 0.029(3) 0.048(3) 0.074(4) 0.003(3) -0.016(2) -0.005(3)
C4 0.018(2) 0.063(4) 0.084(5) -0.002(2) -0.002(3) -0.012(3)
C5 0.014(2) 0.053(3) 0.062(3) -0.004(2) 0.012(3) -0.008(2)
C6 0.015(2) 0.046(3) 0.042(3) 0.0022(19) -0.0015(18) -0.001(2)
C7 0.022(2) 0.047(3) 0.046(3) -0.007(2) 0.004(2) -0.007(2)
C8 0.027(3) 0.043(3) 0.053(3) -0.002(2) 0.006(2) 0.001(2)
C9 0.034(3) 0.046(3) 0.042(3) -0.002(2) 0.004(2) 0.001(2)
C10 0.044(3) 0.059(3) 0.051(3) -0.007(3) 0.003(3) 0.005(3)
C11 0.068(4) 0.055(3) 0.048(3) -0.011(3) -0.005(3) 0.015(3)
C12 0.056(3) 0.039(3) 0.048(3) 0.009(3) -0.009(3) -0.009(3)
C13 0.037(3) 0.065(4) 0.046(3) 0.002(3) 0.000(3) 0.004(3)
C14 0.033(3) 0.070(4) 0.034(3) -0.002(2) 0.000(2) 0.006(3)
C15 0.066(4) 0.064(4) 0.060(4) 0.010(3) -0.025(3) 0.000(3)

loop_
_atom_type_symbol
_atom_type_description
_atom_type_scat_dispersion_real
_atom_type_scat_dispersion_imag
_atom_type_scat_source
C C 0.0033 0.0016 'International Tables Vol C Tables 4.2.6.8 and 6.1.1.4'
H H 0.0000 0.0000 'International Tables Vol C Tables 4.2.6.8 and 6.1.1.4'
N N 0.0061 0.0033 'International Tables Vol C Tables 4.2.6.8 and 6.1.1.4'
O O 0.0106 0.0060 'International Tables Vol C Tables 4.2.6.8 and 6.1.1.4'
Br Br -0.2901 2.4595 'International Tables Vol C Tables 4.2.6.8 and 6.1.1.4'

loop_
_geom_angle_atom_site_label_1
_geom_angle_atom_site_label_2
_geom_angle_atom_site_label_3
_geom_angle
C12 O2 C15 115.9(5)
C1 N1 C5 120.5(4)
C1 N1 C6 111.2(4)
C5 N1 C6 128.3(4)
C1 N2 C7 111.2(4)
C1 N2 H2N 120.2
C7 N2 H2N 128.3
N1 C1 N2 108.2(4)
N1 C1 C2 122.4(4)
N2 C1 C2 129.4(5)
C3 C2 C1 117.0(5)
C3 C2 H2 123(3)
C1 C2 H2 120(3)
C2 C3 C4 120.0(5)
C2 C3 H3 114(3)
C4 C3 H3 126(3)
C5 C4 C3 122.0(5)
C5 C4 H4 112(4)
C3 C4 H4 126(4)
C4 C5 N1 118.2(5)
C4 C5 H5 127(3)
N1 C5 H5 114(3)
C8 C6 N1 122.8(4)
C8 C6 C7 134.3(4)
N1 C6 C7 102.5(4)
O1 C7 N2 124.2(4)
O1 C7 C6 128.9(5)
N2 C7 C6 106.9(4)
C6 C8 C9 133.2(5)
C6 C8 H8 115(3)
C9 C8 H8 111(3)
C10 C9 C14 117.8(6)
C10 C9 C8 117.5(5)
C14 C9 C8 124.7(5)
C11 C10 C9 121.2(5)
C11 C10 H10 123(3)
C9 C10 H10 116(3)
C10 C11 C12 119.7(5)
C10 C11 H11 123(4)
C12 C11 H11 118(4)
C13 C12 O2 126.2(5)
C13 C12 C11 119.7(5)
O2 C12 C11 114.0(5)
C12 C13 C14 120.2(5)
C12 C13 H13 114(3)
C14 C13 H13 124(3)
C13 C14 C9 121.4(5)
C13 C14 H14 122(3)
C9 C14 H14 116(3)
O2 C15 H15A 104.1
O2 C15 H15B 113.1
H15A C15 H15B 113.0
O2 C15 H15C 106.5
H15A C15 H15C 106.3
H15B C15 H15C 113.0

loop_
_geom_bond_atom_site_label_1
_geom_bond_atom_site_label_2
_geom_bond_distance
O1 C7 1.229(5)
O2 C12 1.376(6)
O2 C15 1.439(8)
N1 C1 1.342(6)
N1 C5 1.394(6)
N1 C6 1.437(6)
N2 C1 1.357(5)
N2 C7 1.369(6)
N2 H2N 0.8118
C1 C2 1.382(7)
C2 C3 1.376(8)
C2 H2 0.87(5)
C3 C4 1.395(9)
C3 H3 1.03(6)
C4 C5 1.330(8)
C4 H4 0.84(5)
C5 H5 0.98(5)
C6 C8 1.320(7)
C6 C7 1.475(6)
C8 C9 1.462(7)
C8 H8 0.82(5)
C9 C10 1.384(7)
C9 C14 1.398(8)
C10 C11 1.368(8)
C10 H10 1.11(6)
C11 C12 1.408(8)
C11 H11 0.87(6)
C12 C13 1.357(8)
C13 C14 1.374(8)
C13 H13 1.05(6)
C14 H14 0.92(6)
C15 H15A 0.9240
C15 H15B 0.9240
C15 H15C 0.9241

loop_
_geom_torsion_atom_site_label_1
_geom_torsion_atom_site_label_2
_geom_torsion_atom_site_label_3
_geom_torsion_atom_site_label_4
_geom_torsion
C5 N1 C1 N2 -179.7(4)
C6 N1 C1 N2 -0.5(6)
C5 N1 C1 C2 2.1(8)
C6 N1 C1 C2 -178.6(5)
C7 N2 C1 N1 1.0(6)
C7 N2 C1 C2 179.0(5)
N1 C1 C2 C3 -2.1(9)
N2 C1 C2 C3 -179.9(6)
C1 C2 C3 C4 0.0(10)
C2 C3 C4 C5 2.1(10)
C3 C4 C5 N1 -2.1(8)
C1 N1 C5 C4 0.0(7)
C6 N1 C5 C4 -179.1(5)
C1 N1 C6 C8 173.2(5)
C5 N1 C6 C8 -7.6(8)
C1 N1 C6 C7 -0.2(5)
C5 N1 C6 C7 179.0(4)
C1 N2 C7 O1 179.8(5)
C1 N2 C7 C6 -1.1(6)
C8 C6 C7 O1 7.5(10)
N1 C6 C7 O1 179.8(5)
C8 C6 C7 N2 -171.5(6)
N1 C6 C7 N2 0.7(5)
N1 C6 C8 C9 178.6(5)
C7 C6 C8 C9 -10.4(10)
C6 C8 C9 C10 165.1(6)
C6 C8 C9 C14 -14.7(9)
C14 C9 C10 C11 -0.2(9)
C8 C9 C10 C11 180.0(5)
C9 C10 C11 C12 0.6(10)
C15 O2 C12 C13 1.5(8)
C15 O2 C12 C11 177.8(5)
C10 C11 C12 C13 -1.2(9)
C10 C11 C12 O2 -177.7(5)
O2 C12 C13 C14 177.4(5)
C11 C12 C13 C14 1.3(9)
C12 C13 C14 C9 -0.8(9)
C10 C9 C14 C13 0.3(8)
C8 C9 C14 C13 -179.9(5)

loop_
_cod_related_entry_id
_cod_related_entry_database
_cod_related_entry_code
1 ChemSpider 30654444
